data_4082633
loop_
_publ_author_name
'Stueger, Harald'
'Hasken, Bernd'
'Haas, Michael'
'Rausch, Martin'
'Fischer, Roland'
'Torvisco, Ana'

_publ_section_title
;
 Photoinduced Brook-Type Rearrangement of Acylcyclopolysilanes.
;
_journal_issue 1
_journal_name_full Organometallics
_journal_page_first 231
_journal_page_last 239
_journal_paper_doi 10.1021/om4009845
_journal_volume 33
_journal_year 2014
_chemical_formula_sum 'C28 H66 O Si9'
_chemical_formula_weight 671.62
_chemical_name_systematic
; 
 ? 
;
_space_group_IT_number 2
_symmetry_cell_setting triclinic
_symmetry_space_group_name_Hall '-P 1'
_symmetry_space_group_name_H-M 'P -1'
_atom_sites_solution_hydrogens geom
_atom_sites_solution_primary direct
_atom_sites_solution_secondary difmap
_audit_creation_method SHELXL-97
_cell_angle_alpha 64.4730(10)
_cell_angle_beta 82.291(2)
_cell_angle_gamma 78.7490(10)
_cell_formula_units_Z 2
_cell_length_a 10.2132(2)
_cell_length_b 14.6578(4)
_cell_length_c 15.6476(4)
_cell_measurement_reflns_used 9951
_cell_measurement_temperature 100(2)
_cell_measurement_theta_max 27.14
_cell_measurement_theta_min 1.56
_cell_volume 2069.88(9)
_computing_cell_refinement 'Bruker SAINT'
_computing_data_collection 'Bruker APEX2'
_computing_data_reduction 'Bruker SAINT'
_computing_molecular_graphics 'Bruker SHELXTL'
_computing_publication_material 'Bruker SHELXTL'
_computing_structure_refinement 'SHELXL-97 (Sheldrick, 2008)'
_computing_structure_solution 'SHELXS-97 (Sheldrick, 2008)'
_diffrn_ambient_temperature 100(2)
_diffrn_measured_fraction_theta_full 0.967
_diffrn_measured_fraction_theta_max 0.967
_diffrn_measurement_device_type 'Bruker APEX-II CCD'
_diffrn_measurement_method '\f and \w scans'
_diffrn_radiation_monochromator graphite
_diffrn_radiation_source 'fine-focus sealed tube'
_diffrn_radiation_type MoK\a
_diffrn_radiation_wavelength 0.71073
_diffrn_reflns_av_R_equivalents 0.0878
_diffrn_reflns_av_sigmaI/netI 0.0663
_diffrn_reflns_limit_h_max 13
_diffrn_reflns_limit_h_min -13
_diffrn_reflns_limit_k_max 15
_diffrn_reflns_limit_k_min -18
_diffrn_reflns_limit_l_max 20
_diffrn_reflns_limit_l_min -20
_diffrn_reflns_number 55164
_diffrn_reflns_theta_full 27.14
_diffrn_reflns_theta_max 27.14
_diffrn_reflns_theta_min 1.56
_exptl_absorpt_coefficient_mu 0.308
_exptl_absorpt_correction_T_max 0.75
_exptl_absorpt_correction_T_min 0.54
_exptl_absorpt_correction_type multi-scan
_exptl_absorpt_process_details 'R. Blessing, Acta Cryst. (1995) A51 33-38.'
_exptl_crystal_colour colourless
_exptl_crystal_density_diffrn 1.078
_exptl_crystal_density_method 'not measured'
_exptl_crystal_description plate
_exptl_crystal_F_000 736
_exptl_crystal_size_max 0.08
_exptl_crystal_size_mid 0.07
_exptl_crystal_size_min 0.03
_refine_diff_density_max 0.488
_refine_diff_density_min -0.314
_refine_diff_density_rms 0.059
_refine_ls_extinction_method none
_refine_ls_goodness_of_fit_ref 0.984
_refine_ls_hydrogen_treatment constr
_refine_ls_matrix_type full
_refine_ls_number_parameters 360
_refine_ls_number_reflns 8851
_refine_ls_number_restraints 0
_refine_ls_restrained_S_all 0.984
_refine_ls_R_factor_all 0.0623
_refine_ls_R_factor_gt 0.0414
_refine_ls_shift/su_max 0.001
_refine_ls_shift/su_mean 0.000
_refine_ls_structure_factor_coef Fsqd
_refine_ls_weighting_details 'calc w=1/[\s^2^(Fo^2^)+(0.0442P)^2^+0.6192P] where P=(Fo^2^+2Fc^2^)/3'
_refine_ls_weighting_scheme calc
_refine_ls_wR_factor_gt 0.0950
_refine_ls_wR_factor_ref 0.1075
_reflns_number_gt 6656
_reflns_number_total 8851
_reflns_threshold_expression >2sigma(I)
_cod_data_source_file om4009845_si_002.cif
_cod_data_source_block at111_16b
_cod_depositor_comments
;
The following automatic conversions were performed:

'_symmetry_cell_setting' value 'Triclinic' changed to 'triclinic'
according to
/usr/data/users/saulius/automatic-downloads/current/ACS/lib/dictionaries/cif_core.dic
dictionary named 'cif_core.dic' version 2.4.2 from 2011-04-26.

Automatic conversion script
Id: cif_fix_values 2281 2013-09-26 08:29:07Z andrius 
;
_cod_original_sg_symbol_H-M 'P-1   '
_cod_database_code 4082633

loop_
_symmetry_equiv_pos_as_xyz
'x, y, z'
'-x, -y, -z'

loop_
_atom_site_label
_atom_site_type_symbol
_atom_site_fract_x
_atom_site_fract_y
_atom_site_fract_z
_atom_site_U_iso_or_equiv
_atom_site_adp_type
_atom_site_occupancy
_atom_site_symmetry_multiplicity
_atom_site_calc_flag
_atom_site_refinement_flags
Si1 Si 0.79986(5) 0.82993(5) 0.30193(4) 0.02465(13) Uani 1 1 d .
C1 C 0.8046(2) 0.75119(17) 0.43979(14) 0.0276(5) Uani 1 1 d .
O1 O 0.80894(17) 0.65909(13) 0.46477(10) 0.0390(4) Uani 1 1 d .
C2 C 0.79720(19) 0.79364(16) 0.51425(13) 0.0248(4) Uani 1 1 d .
C3 C 0.9198(2) 0.84663(18) 0.50044(14) 0.0293(5) Uani 1 1 d .
H6A H 1.0028 0.7970 0.5058 0.035 Uiso 1 1 calc R
H6B H 0.9219 0.9034 0.4364 0.035 Uiso 1 1 calc R
C4 C 0.9127(2) 0.88843(18) 0.57578(14) 0.0314(5) Uani 1 1 d .
H7 H 0.9926 0.9224 0.5665 0.038 Uiso 1 1 calc R
C5 C 0.9108(2) 0.80019(18) 0.67495(14) 0.0314(5) Uani 1 1 d .
H23A H 0.9934 0.7500 0.6817 0.038 Uiso 1 1 calc R
H23B H 0.9070 0.8268 0.7237 0.038 Uiso 1 1 calc R
C6 C 0.7881(2) 0.74800(17) 0.68917(13) 0.0275(5) Uani 1 1 d .
H11 H 0.7868 0.6904 0.7538 0.033 Uiso 1 1 calc R
C7 C 0.7952(2) 0.70630(16) 0.61410(13) 0.0266(4) Uani 1 1 d .
H8A H 0.7168 0.6718 0.6237 0.032 Uiso 1 1 calc R
H8B H 0.8769 0.6553 0.6207 0.032 Uiso 1 1 calc R
C8 C 0.6693(2) 0.87234(17) 0.50514(14) 0.0277(5) Uani 1 1 d .
H10A H 0.6696 0.9292 0.4411 0.033 Uiso 1 1 calc R
H10B H 0.5897 0.8394 0.5138 0.033 Uiso 1 1 calc R
C9 C 0.6627(2) 0.91421(18) 0.58034(14) 0.0309(5) Uani 1 1 d .
H15 H 0.5795 0.9650 0.5742 0.037 Uiso 1 1 calc R
C10 C 0.6609(2) 0.82590(17) 0.67971(14) 0.0305(5) Uani 1 1 d .
H16A H 0.6558 0.8528 0.7285 0.037 Uiso 1 1 calc R
H16B H 0.5814 0.7924 0.6897 0.037 Uiso 1 1 calc R
C11 C 0.7853(2) 0.96647(17) 0.56647(14) 0.0329(5) Uani 1 1 d .
H9A H 0.7866 1.0242 0.5030 0.039 Uiso 1 1 calc R
H9B H 0.7806 0.9939 0.6148 0.039 Uiso 1 1 calc R
Si2 Si 0.95142(5) 0.71512(5) 0.25318(4) 0.02507(14) Uani 1 1 d .
C12 C 1.0206(2) 0.78113(18) 0.12713(13) 0.0306(5) Uani 1 1 d .
H5A H 1.0589 0.8403 0.1206 0.046 Uiso 1 1 calc R
H5B H 0.9486 0.8041 0.0836 0.046 Uiso 1 1 calc R
H5C H 1.0903 0.7332 0.1119 0.046 Uiso 1 1 calc R
C13 C 1.0979(2) 0.6646(2) 0.33164(15) 0.0360(5) Uani 1 1 d .
H14A H 1.1652 0.6201 0.3102 0.054 Uiso 1 1 calc R
H14B H 1.0671 0.6254 0.3973 0.054 Uiso 1 1 calc R
H14C H 1.1374 0.7220 0.3280 0.054 Uiso 1 1 calc R
Si3 Si 0.86540(5) 0.57435(5) 0.26091(4) 0.02502(13) Uani 1 1 d .
C14 C 1.0004(2) 0.50686(19) 0.20379(14) 0.0329(5) Uani 1 1 d .
H13A H 1.0843 0.4912 0.2347 0.049 Uiso 1 1 calc R
H13B H 1.0131 0.5513 0.1363 0.049 Uiso 1 1 calc R
H13C H 0.9738 0.4432 0.2108 0.049 Uiso 1 1 calc R
C15 C 0.8402(2) 0.48302(18) 0.38870(14) 0.0317(5) Uani 1 1 d .
H18A H 0.8173 0.4197 0.3918 0.048 Uiso 1 1 calc R
H18B H 0.7675 0.5144 0.4197 0.048 Uiso 1 1 calc R
H18C H 0.9228 0.4673 0.4211 0.048 Uiso 1 1 calc R
Si4 Si 0.67114(5) 0.62029(5) 0.17585(4) 0.02376(13) Uani 1 1 d .
Si5 Si 0.56369(5) 0.78631(5) 0.15044(4) 0.02443(13) Uani 1 1 d .
C16 C 0.6395(2) 0.88340(18) 0.03968(14) 0.0314(5) Uani 1 1 d .
H3A H 0.6201 0.8749 -0.0159 0.047 Uiso 1 1 calc R
H3B H 0.7365 0.8731 0.0441 0.047 Uiso 1 1 calc R
H3C H 0.6012 0.9526 0.0334 0.047 Uiso 1 1 calc R
C17 C 0.3802(2) 0.80118(18) 0.13234(15) 0.0322(5) Uani 1 1 d .
H4A H 0.3380 0.8716 0.1193 0.048 Uiso 1 1 calc R
H4B H 0.3370 0.7537 0.1897 0.048 Uiso 1 1 calc R
H4C H 0.3705 0.7860 0.0786 0.048 Uiso 1 1 calc R
Si6 Si 0.57655(5) 0.83247(5) 0.27486(4) 0.02652(14) Uani 1 1 d .
C18 C 0.4925(2) 0.7441(2) 0.38668(15) 0.0389(6) Uani 1 1 d .
H27A H 0.4815 0.7719 0.4345 0.058 Uiso 1 1 calc R
H27B H 0.5478 0.6764 0.4109 0.058 Uiso 1 1 calc R
H27C H 0.4047 0.7380 0.3728 0.058 Uiso 1 1 calc R
C19 C 0.4793(2) 0.96531(19) 0.24247(16) 0.0385(5) Uani 1 1 d .
H17A H 0.3854 0.9645 0.2363 0.058 Uiso 1 1 calc R
H17B H 0.5166 1.0126 0.1821 0.058 Uiso 1 1 calc R
H17C H 0.4855 0.9878 0.2922 0.058 Uiso 1 1 calc R
Si7 Si 0.53124(6) 0.49545(5) 0.25892(4) 0.02820(14) Uani 1 1 d .
C20 C 0.6281(2) 0.36333(19) 0.28877(17) 0.0416(6) Uani 1 1 d .
H22A H 0.7061 0.3542 0.3235 0.062 Uiso 1 1 calc R
H22B H 0.6579 0.3547 0.2301 0.062 Uiso 1 1 calc R
H22C H 0.5708 0.3122 0.3282 0.062 Uiso 1 1 calc R
C21 C 0.3928(2) 0.5117(2) 0.18318(15) 0.0360(5) Uani 1 1 d .
H24A H 0.3342 0.4603 0.2189 0.054 Uiso 1 1 calc R
H24B H 0.4311 0.5029 0.1259 0.054 Uiso 1 1 calc R
H24C H 0.3408 0.5803 0.1653 0.054 Uiso 1 1 calc R
C22 C 0.4560(2) 0.50295(19) 0.37199(14) 0.0343(5) Uani 1 1 d .
H19A H 0.3953 0.4523 0.4030 0.051 Uiso 1 1 calc R
H19B H 0.4062 0.5716 0.3580 0.051 Uiso 1 1 calc R
H19C H 0.5273 0.4889 0.4142 0.051 Uiso 1 1 calc R
Si8 Si 0.72092(6) 0.62138(5) 0.02364(4) 0.02951(14) Uani 1 1 d .
C23 C 0.5689(2) 0.6821(2) -0.04911(15) 0.0368(5) Uani 1 1 d .
H20A H 0.5889 0.6794 -0.1111 0.055 Uiso 1 1 calc R
H20B H 0.5446 0.7536 -0.0581 0.055 Uiso 1 1 calc R
H20C H 0.4942 0.6450 -0.0160 0.055 Uiso 1 1 calc R
C24 C 0.7704(2) 0.4880(2) 0.03130(16) 0.0396(6) Uani 1 1 d .
H26A H 0.6966 0.4490 0.0619 0.059 Uiso 1 1 calc R
H26B H 0.8495 0.4547 0.0687 0.059 Uiso 1 1 calc R
H26C H 0.7911 0.4908 -0.0327 0.059 Uiso 1 1 calc R
C25 C 0.8592(2) 0.6971(2) -0.04457(15) 0.0370(6) Uani 1 1 d .
H25A H 0.9380 0.6719 -0.0065 0.055 Uiso 1 1 calc R
H25B H 0.8293 0.7695 -0.0585 0.055 Uiso 1 1 calc R
H25C H 0.8823 0.6892 -0.1041 0.055 Uiso 1 1 calc R
Si9 Si 0.86545(6) 0.99411(5) 0.22507(4) 0.03129(15) Uani 1 1 d .
C26 C 0.7778(3) 1.09153(19) 0.26922(16) 0.0411(6) Uani 1 1 d .
H29A H 0.8048 1.1582 0.2283 0.062 Uiso 1 1 calc R
H29B H 0.8018 1.0710 0.3343 0.062 Uiso 1 1 calc R
H29C H 0.6809 1.0964 0.2683 0.062 Uiso 1 1 calc R
C27 C 1.0505(2) 0.9837(2) 0.23038(16) 0.0414(6) Uani 1 1 d .
H28A H 1.0779 1.0510 0.1929 0.062 Uiso 1 1 calc R
H28B H 1.0977 0.9353 0.2046 0.062 Uiso 1 1 calc R
H28C H 1.0727 0.9594 0.2964 0.062 Uiso 1 1 calc R
C28 C 0.8276(3) 1.0458(2) 0.09707(15) 0.0422(6) Uani 1 1 d .
H21A H 0.7311 1.0531 0.0922 0.063 Uiso 1 1 calc R
H21B H 0.8750 0.9986 0.0699 0.063 Uiso 1 1 calc R
H21C H 0.8569 1.1128 0.0622 0.063 Uiso 1 1 calc R

loop_
_atom_site_aniso_label
_atom_site_aniso_U_11
_atom_site_aniso_U_22
_atom_site_aniso_U_33
_atom_site_aniso_U_23
_atom_site_aniso_U_13
_atom_site_aniso_U_12
Si1 0.0261(3) 0.0252(3) 0.0215(3) -0.0081(2) -0.0028(2) -0.0043(2)
C1 0.0274(10) 0.0283(12) 0.0252(10) -0.0095(9) -0.0018(8) -0.0036(9)
O1 0.0598(11) 0.0283(10) 0.0269(8) -0.0103(7) -0.0020(7) -0.0058(8)
C2 0.0274(10) 0.0230(11) 0.0238(10) -0.0091(8) -0.0046(8) -0.0026(8)
C3 0.0298(11) 0.0301(12) 0.0259(10) -0.0092(9) -0.0015(8) -0.0059(9)
C4 0.0338(11) 0.0343(13) 0.0272(10) -0.0103(9) -0.0038(8) -0.0123(10)
C5 0.0333(11) 0.0307(13) 0.0294(11) -0.0107(9) -0.0073(8) -0.0039(9)
C6 0.0339(11) 0.0261(12) 0.0206(9) -0.0078(8) -0.0033(8) -0.0036(9)
C7 0.0280(10) 0.0255(12) 0.0240(10) -0.0093(8) -0.0024(8) -0.0013(9)
C8 0.0284(10) 0.0286(12) 0.0254(10) -0.0105(8) -0.0057(8) -0.0015(9)
C9 0.0341(11) 0.0286(13) 0.0290(11) -0.0126(9) -0.0043(8) 0.0005(9)
C10 0.0341(11) 0.0309(13) 0.0271(10) -0.0137(9) -0.0006(8) -0.0036(9)
C11 0.0474(13) 0.0244(12) 0.0271(10) -0.0094(9) -0.0053(9) -0.0073(10)
Si2 0.0218(3) 0.0290(3) 0.0222(3) -0.0084(2) -0.0034(2) -0.0029(2)
C12 0.0284(11) 0.0359(13) 0.0252(10) -0.0099(9) -0.0028(8) -0.0053(9)
C13 0.0283(11) 0.0450(15) 0.0327(11) -0.0138(10) -0.0080(9) -0.0020(10)
Si3 0.0229(3) 0.0253(3) 0.0236(3) -0.0079(2) -0.0037(2) -0.0001(2)
C14 0.0317(11) 0.0331(13) 0.0287(11) -0.0103(9) -0.0046(8) 0.0024(9)
C15 0.0352(12) 0.0313(13) 0.0258(10) -0.0089(9) -0.0056(8) -0.0032(10)
Si4 0.0230(3) 0.0247(3) 0.0223(3) -0.0088(2) -0.0026(2) -0.0024(2)
Si5 0.0220(3) 0.0255(3) 0.0235(3) -0.0082(2) -0.0050(2) -0.0008(2)
C16 0.0306(11) 0.0303(13) 0.0295(11) -0.0084(9) -0.0058(8) -0.0031(9)
C17 0.0277(11) 0.0352(13) 0.0302(11) -0.0110(9) -0.0064(8) -0.0001(9)
Si6 0.0255(3) 0.0278(3) 0.0259(3) -0.0112(2) -0.0034(2) -0.0018(2)
C18 0.0379(12) 0.0512(17) 0.0301(11) -0.0162(10) 0.0013(9) -0.0164(11)
C19 0.0365(12) 0.0375(15) 0.0438(13) -0.0220(11) -0.0078(10) 0.0052(10)
Si7 0.0280(3) 0.0277(3) 0.0281(3) -0.0096(2) -0.0027(2) -0.0065(2)
C20 0.0438(14) 0.0303(14) 0.0489(14) -0.0137(11) -0.0045(11) -0.0073(11)
C21 0.0330(12) 0.0418(15) 0.0349(12) -0.0139(10) -0.0030(9) -0.0135(10)
C22 0.0319(11) 0.0382(14) 0.0319(11) -0.0120(10) -0.0011(9) -0.0103(10)
Si8 0.0292(3) 0.0356(4) 0.0241(3) -0.0134(2) -0.0025(2) -0.0030(3)
C23 0.0360(12) 0.0458(15) 0.0293(11) -0.0156(10) -0.0059(9) -0.0049(11)
C24 0.0438(13) 0.0434(16) 0.0381(12) -0.0242(11) -0.0039(10) -0.0030(11)
C25 0.0348(12) 0.0470(16) 0.0265(11) -0.0134(10) 0.0005(9) -0.0066(11)
Si9 0.0383(3) 0.0289(3) 0.0255(3) -0.0079(2) -0.0029(2) -0.0100(3)
C26 0.0561(15) 0.0300(14) 0.0356(12) -0.0104(10) -0.0056(10) -0.0088(11)
C27 0.0451(14) 0.0450(16) 0.0387(13) -0.0176(11) 0.0024(10) -0.0201(12)
C28 0.0563(15) 0.0354(14) 0.0294(11) -0.0050(10) -0.0032(10) -0.0147(12)

loop_
_atom_type_symbol
_atom_type_description
_atom_type_scat_dispersion_real
_atom_type_scat_dispersion_imag
_atom_type_scat_source
C C 0.0033 0.0016 'International Tables Vol C Tables 4.2.6.8 and 6.1.1.4'
H H 0.0000 0.0000 'International Tables Vol C Tables 4.2.6.8 and 6.1.1.4'
O O 0.0106 0.0060 'International Tables Vol C Tables 4.2.6.8 and 6.1.1.4'
Si Si 0.0817 0.0704 'International Tables Vol C Tables 4.2.6.8 and 6.1.1.4'

loop_
_geom_angle_atom_site_label_1
_geom_angle_atom_site_label_2
_geom_angle_atom_site_label_3
_geom_angle
C1 Si1 Si2 99.12(7)
C1 Si1 Si6 102.07(6)
Si2 Si1 Si6 111.73(3)
C1 Si1 Si9 121.79(7)
Si2 Si1 Si9 109.05(3)
Si6 Si1 Si9 112.28(3)
O1 C1 C2 119.86(18)
O1 C1 Si1 113.18(15)
C2 C1 Si1 126.89(16)
C1 C2 C7 109.91(18)
C1 C2 C8 110.20(16)
C7 C2 C8 108.95(16)
C1 C2 C3 110.04(16)
C7 C2 C3 108.93(16)
C8 C2 C3 108.78(18)
C4 C3 C2 109.92(16)
C4 C3 H6A 109.7
C2 C3 H6A 109.7
C4 C3 H6B 109.7
C2 C3 H6B 109.7
H6A C3 H6B 108.2
C11 C4 C3 109.65(17)
C11 C4 C5 109.39(17)
C3 C4 C5 109.59(19)
C11 C4 H7 109.4
C3 C4 H7 109.4
C5 C4 H7 109.4
C6 C5 C4 109.38(16)
C6 C5 H23A 109.8
C4 C5 H23A 109.8
C6 C5 H23B 109.8
C4 C5 H23B 109.8
H23A C5 H23B 108.2
C7 C6 C10 109.55(17)
C7 C6 C5 109.48(16)
C10 C6 C5 109.39(19)
C7 C6 H11 109.5
C10 C6 H11 109.5
C5 C6 H11 109.5
C6 C7 C2 110.31(18)
C6 C7 H8A 109.6
C2 C7 H8A 109.6
C6 C7 H8B 109.6
C2 C7 H8B 109.6
H8A C7 H8B 108.1
C9 C8 C2 109.76(16)
C9 C8 H10A 109.7
C2 C8 H10A 109.7
C9 C8 H10B 109.7
C2 C8 H10B 109.7
H10A C8 H10B 108.2
C8 C9 C11 109.88(17)
C8 C9 C10 109.58(19)
C11 C9 C10 109.18(17)
C8 C9 H15 109.4
C11 C9 H15 109.4
C10 C9 H15 109.4
C6 C10 C9 109.47(16)
C6 C10 H16A 109.8
C9 C10 H16A 109.8
C6 C10 H16B 109.8
C9 C10 H16B 109.8
H16A C10 H16B 108.2
C4 C11 C9 109.28(19)
C4 C11 H9A 109.8
C9 C11 H9A 109.8
C4 C11 H9B 109.8
C9 C11 H9B 109.8
H9A C11 H9B 108.3
C13 Si2 C12 106.90(9)
C13 Si2 Si3 107.91(9)
C12 Si2 Si3 106.47(8)
C13 Si2 Si1 107.81(8)
C12 Si2 Si1 111.83(8)
Si3 Si2 Si1 115.54(3)
Si2 C12 H5A 109.5
Si2 C12 H5B 109.5
H5A C12 H5B 109.5
Si2 C12 H5C 109.5
H5A C12 H5C 109.5
H5B C12 H5C 109.5
Si2 C13 H14A 109.5
Si2 C13 H14B 109.5
H14A C13 H14B 109.5
Si2 C13 H14C 109.5
H14A C13 H14C 109.5
H14B C13 H14C 109.5
C15 Si3 C14 107.38(10)
C15 Si3 Si2 109.51(8)
C14 Si3 Si2 105.78(8)
C15 Si3 Si4 112.57(7)
C14 Si3 Si4 107.57(7)
Si2 Si3 Si4 113.61(3)
Si3 C14 H13A 109.5
Si3 C14 H13B 109.5
H13A C14 H13B 109.5
Si3 C14 H13C 109.5
H13A C14 H13C 109.5
H13B C14 H13C 109.5
Si3 C15 H18A 109.5
Si3 C15 H18B 109.5
H18A C15 H18B 109.5
Si3 C15 H18C 109.5
H18A C15 H18C 109.5
H18B C15 H18C 109.5
Si5 Si4 Si7 112.58(3)
Si5 Si4 Si8 105.79(3)
Si7 Si4 Si8 106.77(3)
Si5 Si4 Si3 111.67(3)
Si7 Si4 Si3 108.11(3)
Si8 Si4 Si3 111.85(3)
C17 Si5 C16 107.40(9)
C17 Si5 Si6 106.86(8)
C16 Si5 Si6 107.19(8)
C17 Si5 Si4 110.71(8)
C16 Si5 Si4 109.98(8)
Si6 Si5 Si4 114.40(3)
Si5 C16 H3A 109.5
Si5 C16 H3B 109.5
H3A C16 H3B 109.5
Si5 C16 H3C 109.5
H3A C16 H3C 109.5
H3B C16 H3C 109.5
Si5 C17 H4A 109.5
Si5 C17 H4B 109.5
H4A C17 H4B 109.5
Si5 C17 H4C 109.5
H4A C17 H4C 109.5
H4B C17 H4C 109.5
C18 Si6 C19 107.26(11)
C18 Si6 Si5 109.84(8)
C19 Si6 Si5 107.57(8)
C18 Si6 Si1 109.87(7)
C19 Si6 Si1 109.98(8)
Si5 Si6 Si1 112.18(3)
Si6 C18 H27A 109.5
Si6 C18 H27B 109.5
H27A C18 H27B 109.5
Si6 C18 H27C 109.5
H27A C18 H27C 109.5
H27B C18 H27C 109.5
Si6 C19 H17A 109.5
Si6 C19 H17B 109.5
H17A C19 H17B 109.5
Si6 C19 H17C 109.5
H17A C19 H17C 109.5
H17B C19 H17C 109.5
C22 Si7 C21 108.88(10)
C22 Si7 C20 108.24(11)
C21 Si7 C20 107.12(12)
C22 Si7 Si4 111.73(8)
C21 Si7 Si4 110.22(7)
C20 Si7 Si4 110.51(8)
Si7 C20 H22A 109.5
Si7 C20 H22B 109.5
H22A C20 H22B 109.5
Si7 C20 H22C 109.5
H22A C20 H22C 109.5
H22B C20 H22C 109.5
Si7 C21 H24A 109.5
Si7 C21 H24B 109.5
H24A C21 H24B 109.5
Si7 C21 H24C 109.5
H24A C21 H24C 109.5
H24B C21 H24C 109.5
Si7 C22 H19A 109.5
Si7 C22 H19B 109.5
H19A C22 H19B 109.5
Si7 C22 H19C 109.5
H19A C22 H19C 109.5
H19B C22 H19C 109.5
C24 Si8 C25 108.21(11)
C24 Si8 C23 107.76(11)
C25 Si8 C23 106.80(10)
C24 Si8 Si4 111.19(7)
C25 Si8 Si4 112.77(8)
C23 Si8 Si4 109.89(7)
Si8 C23 H20A 109.5
Si8 C23 H20B 109.5
H20A C23 H20B 109.5
Si8 C23 H20C 109.5
H20A C23 H20C 109.5
H20B C23 H20C 109.5
Si8 C24 H26A 109.5
Si8 C24 H26B 109.5
H26A C24 H26B 109.5
Si8 C24 H26C 109.5
H26A C24 H26C 109.5
H26B C24 H26C 109.5
Si8 C25 H25A 109.5
Si8 C25 H25B 109.5
H25A C25 H25B 109.5
Si8 C25 H25C 109.5
H25A C25 H25C 109.5
H25B C25 H25C 109.5
C26 Si9 C28 106.50(12)
C26 Si9 C27 108.72(12)
C28 Si9 C27 107.77(11)
C26 Si9 Si1 116.18(8)
C28 Si9 Si1 107.08(9)
C27 Si9 Si1 110.22(9)
Si9 C26 H29A 109.5
Si9 C26 H29B 109.5
H29A C26 H29B 109.5
Si9 C26 H29C 109.5
H29A C26 H29C 109.5
H29B C26 H29C 109.5
Si9 C27 H28A 109.5
Si9 C27 H28B 109.5
H28A C27 H28B 109.5
Si9 C27 H28C 109.5
H28A C27 H28C 109.5
H28B C27 H28C 109.5
Si9 C28 H21A 109.5
Si9 C28 H21B 109.5
H21A C28 H21B 109.5
Si9 C28 H21C 109.5
H21A C28 H21C 109.5
H21B C28 H21C 109.5

loop_
_geom_bond_atom_site_label_1
_geom_bond_atom_site_label_2
_geom_bond_distance
Si1 C1 1.962(2)
Si1 Si2 2.3629(8)
Si1 Si6 2.3654(8)
Si1 Si9 2.3674(8)
C1 O1 1.226(3)
C1 C2 1.528(3)
C2 C7 1.536(3)
C2 C8 1.542(3)
C2 C3 1.543(3)
C3 C4 1.534(3)
C3 H6A 0.9900
C3 H6B 0.9900
C4 C11 1.533(3)
C4 C5 1.534(3)
C4 H7 1.0000
C5 C6 1.535(3)
C5 H23A 0.9900
C5 H23B 0.9900
C6 C7 1.529(3)
C6 C10 1.530(3)
C6 H11 1.0000
C7 H8A 0.9900
C7 H8B 0.9900
C8 C9 1.533(3)
C8 H10A 0.9900
C8 H10B 0.9900
C9 C11 1.536(3)
C9 C10 1.536(3)
C9 H15 1.0000
C10 H16A 0.9900
C10 H16B 0.9900
C11 H9A 0.9900
C11 H9B 0.9900
Si2 C13 1.890(2)
Si2 C12 1.8904(19)
Si2 Si3 2.3468(9)
C12 H5A 0.9800
C12 H5B 0.9800
C12 H5C 0.9800
C13 H14A 0.9800
C13 H14B 0.9800
C13 H14C 0.9800
Si3 C15 1.883(2)
Si3 C14 1.892(2)
Si3 Si4 2.3614(7)
C14 H13A 0.9800
C14 H13B 0.9800
C14 H13C 0.9800
C15 H18A 0.9800
C15 H18B 0.9800
C15 H18C 0.9800
Si4 Si5 2.3506(9)
Si4 Si7 2.3562(8)
Si4 Si8 2.3616(8)
Si5 C17 1.889(2)
Si5 C16 1.890(2)
Si5 Si6 2.3461(8)
C16 H3A 0.9800
C16 H3B 0.9800
C16 H3C 0.9800
C17 H4A 0.9800
C17 H4B 0.9800
C17 H4C 0.9800
Si6 C18 1.885(2)
Si6 C19 1.888(2)
C18 H27A 0.9800
C18 H27B 0.9800
C18 H27C 0.9800
C19 H17A 0.9800
C19 H17B 0.9800
C19 H17C 0.9800
Si7 C22 1.871(2)
Si7 C21 1.881(2)
Si7 C20 1.883(3)
C20 H22A 0.9800
C20 H22B 0.9800
C20 H22C 0.9800
C21 H24A 0.9800
C21 H24B 0.9800
C21 H24C 0.9800
C22 H19A 0.9800
C22 H19B 0.9800
C22 H19C 0.9800
Si8 C24 1.876(3)
Si8 C25 1.885(2)
Si8 C23 1.887(2)
C23 H20A 0.9800
C23 H20B 0.9800
C23 H20C 0.9800
C24 H26A 0.9800
C24 H26B 0.9800
C24 H26C 0.9800
C25 H25A 0.9800
C25 H25B 0.9800
C25 H25C 0.9800
Si9 C26 1.872(3)
Si9 C28 1.876(2)
Si9 C27 1.877(2)
C26 H29A 0.9800
C26 H29B 0.9800
C26 H29C 0.9800
C27 H28A 0.9800
C27 H28B 0.9800
C27 H28C 0.9800
C28 H21A 0.9800
C28 H21B 0.9800
C28 H21C 0.9800
